data_7135853
loop_
_publ_author_name
'Luo, Ding'
'Duan, Li-Mei'
'Yang, Hong'
'Peng, Sha'
'Yang, Li-Hua'
'Xie, Long-Yong'

_publ_section_title
;
 An Unexpected NH4HSO4-Catalyzed C3-H Alkenylation of
 Quinoxalin-2(1H)-ones with Allenes
;
_journal_name_full 'Chemical Communications'
_journal_paper_doi 10.1039/D6CC02160C
_journal_year 2026
_chemical_formula_moiety 'C18 H14 F2 N2 O'
_chemical_formula_sum 'C18 H14 F2 N2 O'
_chemical_formula_weight 312.31
_chemical_name_systematic 1
_space_group_crystal_system orthorhombic
_space_group_IT_number 56
_space_group_name_Hall '-P 2ab 2ac'
_space_group_name_H-M_alt 'P c c n'
_atom_sites_solution_hydrogens geom
_atom_sites_solution_primary iterative
_audit_creation_date 2025-10-08
_audit_creation_method
;
Olex2 1.2
(compiled 2018.05.29 svn.r3508 for OlexSys, GUI svn.r5506)
;
_audit_update_record
;
2026-03-23 deposited with the CCDC.	2026-05-29 downloaded from the CCDC.
;
_cell_angle_alpha 90
_cell_angle_beta 90
_cell_angle_gamma 90
_cell_formula_units_Z 8
_cell_length_a 12.29858(14)
_cell_length_b 18.4524(2)
_cell_length_c 12.77536(14)
_cell_measurement_reflns_used 12390
_cell_measurement_temperature 170.00(10)
_cell_measurement_theta_max 74.9060
_cell_measurement_theta_min 2.3860
_cell_volume 2899.22(6)
_computing_cell_refinement 'CrysAlisPro 1.171.43.143a (Rigaku OD, 2024)'
_computing_data_collection 'CrysAlisPro system (CCD 43.143a 64-bit (release 25-10-2024))'
_computing_data_reduction 'CrysAlisPro 1.171.43.143a (Rigaku OD, 2024)'
_computing_molecular_graphics 'Olex2 (Dolomanov et al., 2009)'
_computing_publication_material 'Olex2 (Dolomanov et al., 2009)'
_computing_structure_refinement 'ShelXL (Sheldrick, 2015)'
_computing_structure_solution 'olex2.solve (Bourhis et al., 2015)'
_diffrn_ambient_environment N~2~
_diffrn_ambient_temperature 170.00(10)
_diffrn_detector 'Hybrid Pixel Array Detector'
_diffrn_detector_area_resol_mean 10.0000
_diffrn_detector_type HyPix
_diffrn_measured_fraction_theta_full 0.992
_diffrn_measured_fraction_theta_max 0.977
_diffrn_measurement_details
;
List of Runs (angles in degrees, time in seconds):

  # Type    Start    End  Width  t~exp~   \w     \q     \k     \f   Frames
#--------------------------------------------------------------------------
  1  \w    129.00 155.00   0.50    0.05    --  107.57  94.00  59.00   52
  2  \w    112.00 175.00   0.50    0.05    --  107.57 128.00 133.00  126
  3  \w    103.00 136.00   0.50    0.05    --  107.57  15.00  60.00   66
  4  \w    100.00 138.00   0.50    0.05    --  107.57  15.00   0.00   76
  5  \w     94.00 132.00   0.50    0.05    --  107.57  15.00-180.00   76
  6  \w     44.00  70.00   0.50    0.05    --  107.57 -77.00-180.00   52
  7  \w     34.00  72.00   0.50    0.05    --  107.57 -77.00 -90.00   76
  8  \w     37.00  63.00   0.50    0.05    --  107.57 -77.00 -30.00   52
  9  \w     37.00  78.00   0.50    0.05    --  107.57 -77.00  30.00   82
 10  \w     43.00  76.00   0.50    0.05    --  107.57 -77.00 150.00   66
 11  \w    -35.00   9.00   0.50    0.05    --   43.18 -30.00 113.00   88
 12  \w     37.00  67.00   0.50    0.05    --  107.57-126.00   0.00   60
 13  \w     56.00  84.00   0.50    0.05    --  107.57 -95.00 -30.00   56
 14  \w    -13.00  32.00   0.50    0.05    --  -43.18  38.00 -60.00   90
 15  \w     -8.00  29.00   0.50    0.05    --  -43.18  38.00 -30.00   74
 16  \w     -5.00  29.00   0.50    0.05    --  -43.18  38.00  30.00   68
 17  \w    -42.00   0.00   0.50    0.05    --  -43.18  57.00  60.00   84
 18  \w    -92.00 -12.00   0.50    0.05    --  -43.18 128.00 133.00  160
 19  \w    -83.00 -31.00   0.50    0.05    -- -103.00 128.00 133.00  104
 20  \w    -65.00 -34.00   0.50    0.05    -- -103.00  77.00 120.00   62
 21  \w    -92.00 -29.00   0.50    0.05    -- -103.00  94.00  59.00  126
 22  \w    -70.00 -37.00   0.50    0.05    -- -103.00  77.00 -90.00   66
 23  \w   -163.00 -89.00   0.50    0.05    -- -103.00 -30.00 113.00  148
;
_diffrn_measurement_device 'four-circle diffractometer'
_diffrn_measurement_device_type 'ROD, Synergy Custom system, HyPix'
_diffrn_measurement_method '\w scans'
_diffrn_orient_matrix_type 'CrysAlisPro convention (1999,Acta A55,543-557)'
_diffrn_orient_matrix_UB_11 -0.0122179000
_diffrn_orient_matrix_UB_12 0.0770455000
_diffrn_orient_matrix_UB_13 -0.0449531000
_diffrn_orient_matrix_UB_21 0.1244909000
_diffrn_orient_matrix_UB_22 0.0057318000
_diffrn_orient_matrix_UB_23 -0.0109236000
_diffrn_orient_matrix_UB_31 -0.0072692000
_diffrn_orient_matrix_UB_32 -0.0316717000
_diffrn_orient_matrix_UB_33 -0.1113083000
_diffrn_radiation_monochromator mirror
_diffrn_radiation_probe x-ray
_diffrn_radiation_type CuK\a
_diffrn_radiation_wavelength 1.54184
_diffrn_reflns_av_R_equivalents 0.0139
_diffrn_reflns_av_unetI/netI 0.0081
_diffrn_reflns_Laue_measured_fraction_full 0.992
_diffrn_reflns_Laue_measured_fraction_max 0.977
_diffrn_reflns_limit_h_max 14
_diffrn_reflns_limit_h_min -15
_diffrn_reflns_limit_k_max 21
_diffrn_reflns_limit_k_min -22
_diffrn_reflns_limit_l_max 11
_diffrn_reflns_limit_l_min -15
_diffrn_reflns_number 15173
_diffrn_reflns_point_group_measured_fraction_full 0.992
_diffrn_reflns_point_group_measured_fraction_max 0.977
_diffrn_reflns_theta_full 67.684
_diffrn_reflns_theta_max 74.798
_diffrn_reflns_theta_min 4.320
_diffrn_source 'Rotating-anode X-ray tube'
_diffrn_source_type 'Rigaku (Cu) X-ray Source'
_exptl_absorpt_coefficient_mu 0.903
_exptl_absorpt_correction_T_max 1.00000
_exptl_absorpt_correction_T_min 0.83748
_exptl_absorpt_correction_type multi-scan
_exptl_absorpt_process_details
;
CrysAlisPro 1.171.43.143a (Rigaku Oxford Diffraction, 2024)
Empirical absorption correction using spherical harmonics,
implemented in SCALE3 ABSPACK scaling algorithm.
;
_exptl_crystal_colour 'clear light colourless'
_exptl_crystal_colour_lustre clear
_exptl_crystal_colour_modifier light
_exptl_crystal_colour_primary colourless
_exptl_crystal_density_diffrn 1.431
_exptl_crystal_description block
_exptl_crystal_F_000 1296
_exptl_crystal_size_max 0.16
_exptl_crystal_size_mid 0.14
_exptl_crystal_size_min 0.12
_refine_diff_density_max 0.209
_refine_diff_density_min -0.173
_refine_diff_density_rms 0.038
_refine_ls_extinction_method none
_refine_ls_goodness_of_fit_ref 1.088
_refine_ls_hydrogen_treatment constr
_refine_ls_matrix_type full
_refine_ls_number_parameters 210
_refine_ls_number_reflns 2909
_refine_ls_number_restraints 0
_refine_ls_restrained_S_all 1.088
_refine_ls_R_factor_all 0.0373
_refine_ls_R_factor_gt 0.0367
_refine_ls_shift/su_max 0.001
_refine_ls_shift/su_mean 0.000
_refine_ls_structure_factor_coef Fsqd
_refine_ls_weighting_details 'w=1/[\s^2^(Fo^2^)+(0.0461P)^2^+1.1380P] where P=(Fo^2^+2Fc^2^)/3'
_refine_ls_weighting_scheme calc
_refine_ls_wR_factor_gt 0.0971
_refine_ls_wR_factor_ref 0.0976
_reflns_Friedel_coverage 0.000
_reflns_number_gt 2844
_reflns_number_total 2909
_reflns_threshold_expression 'I > 2\s(I)'
_cod_data_source_file d6cc02160c2.cif
_cod_data_source_block zhou_f_auto
_cod_database_code 7135853
_shelx_shelxl_version_number 2018/3
_shelx_space_group_comment
;
The symmetry employed for this shelxl refinement is uniquely defined
by the following loop, which should always be used as a source of
symmetry information in preference to the above space-group names.
They are only intended as comments.
;
_shelx_estimated_absorpt_t_max 0.899
_shelx_estimated_absorpt_t_min 0.869
_diffrn_oxdiff_digest_frames
;
01b58cccd0177069ca1ffd70ad020e68c60191065d2
;
_reflns_odcompleteness_completeness 99.29
_reflns_odcompleteness_iscentric 1
_reflns_odcompleteness_theta 66.97
_olex2_refinement_description
;
1. Fixed Uiso
 At 1.2 times of:
  All C(H) groups, {H7A,H7B,H7C} of C7
 At 1.5 times of:
  {H11A,H11B,H11C} of C11
2.a Aromatic/amide H refined with riding coordinates:
 C3(H3), C6(H6), C12(H12), C14(H14), C15(H15), C16(H16), C17(H17), C18(H18)
2.b Idealised Me refined as rotating group:
 C7(H7A,H7B,H7C), C11(H11A,H11B,H11C)
;
_olex2_submission_special_instructions 'No special instructions were received'
_oxdiff_exptl_absorpt_empirical_details
;
Empirical correction (ABSPACK) includes:
- Absorption correction using spherical harmonics
- Frame scaling
;
_oxdiff_exptl_absorpt_empirical_full_max 1.232
_oxdiff_exptl_absorpt_empirical_full_min 0.769

loop_
_space_group_symop_operation_xyz
'x, y, z'
'-x+1/2, -y+1/2, z'
'-x, y+1/2, -z+1/2'
'x+1/2, -y, -z+1/2'
'-x, -y, -z'
'x-1/2, y-1/2, -z'
'x, -y-1/2, z-1/2'
'-x-1/2, y, z-1/2'

loop_
_atom_site_label
_atom_site_type_symbol
_atom_site_fract_x
_atom_site_fract_y
_atom_site_fract_z
_atom_site_U_iso_or_equiv
_atom_site_adp_type
_atom_site_occupancy
_atom_site_site_symmetry_order
_atom_site_calc_flag
_atom_site_refinement_flags_posn
_atom_site_refinement_flags_adp
_atom_site_refinement_flags_occupancy
_atom_site_disorder_assembly
_atom_site_disorder_group
F1 F 0.85696(6) 0.46115(4) 0.51016(7) 0.0412(2) Uani 1 1 d . . . . .
F2 F 0.78487(6) 0.38022(5) 0.35100(7) 0.0465(2) Uani 1 1 d . . . . .
O1 O 0.33094(7) 0.45780(5) 0.73129(7) 0.0338(2) Uani 1 1 d . . . . .
N1 N 0.43032(8) 0.37531(5) 0.49763(7) 0.0233(2) Uani 1 1 d . . . . .
N2 N 0.50170(8) 0.46047(5) 0.66428(7) 0.0234(2) Uani 1 1 d . . . . .
C1 C 0.71406(10) 0.39915(7) 0.42719(10) 0.0309(3) Uani 1 1 d . . . . .
C2 C 0.75156(10) 0.44086(7) 0.51002(10) 0.0296(3) Uani 1 1 d . . . . .
C3 C 0.68492(10) 0.46175(6) 0.59051(10) 0.0269(3) Uani 1 1 d . . . . .
H3 H 0.712111 0.489785 0.647118 0.032 Uiso 1 1 calc R . . . .
C4 C 0.57530(9) 0.44055(6) 0.58700(9) 0.0221(2) Uani 1 1 d . . . . .
C5 C 0.53672(9) 0.39834(6) 0.50355(9) 0.0227(2) Uani 1 1 d . . . . .
C6 C 0.60813(10) 0.37752(7) 0.42297(10) 0.0284(3) Uani 1 1 d . . . . .
H6 H 0.582871 0.348738 0.366304 0.034 Uiso 1 1 calc R . . . .
C7 C 0.53671(11) 0.50857(8) 0.74944(10) 0.0341(3) Uani 1 1 d . . . . .
H7A H 0.568386 0.552774 0.719805 0.041 Uiso 1 1 calc GR . . . .
H7B H 0.591206 0.483763 0.792426 0.041 Uiso 1 1 calc GR . . . .
H7C H 0.473884 0.521273 0.792916 0.041 Uiso 1 1 calc GR . . . .
C8 C 0.39465(9) 0.43820(6) 0.66303(9) 0.0228(2) Uani 1 1 d . . . . .
C9 C 0.36307(9) 0.39133(6) 0.57258(8) 0.0208(2) Uani 1 1 d . . . . .
C10 C 0.25084(9) 0.36226(6) 0.56472(8) 0.0224(2) Uani 1 1 d . . . . .
C11 C 0.21148(11) 0.34644(8) 0.45563(10) 0.0360(3) Uani 1 1 d . . . . .
H11A H 0.175364 0.389467 0.427107 0.054 Uiso 1 1 calc GR . . . .
H11B H 0.159933 0.305965 0.457521 0.054 Uiso 1 1 calc GR . . . .
H11C H 0.273501 0.333592 0.411189 0.054 Uiso 1 1 calc GR . . . .
C12 C 0.19551(9) 0.34481(6) 0.65158(9) 0.0233(2) Uani 1 1 d . . . . .
H12 H 0.228668 0.357904 0.716025 0.028 Uiso 1 1 calc R . . . .
C13 C 0.08954(9) 0.30782(6) 0.65942(9) 0.0229(2) Uani 1 1 d . . . . .
C14 C 0.00217(10) 0.31962(7) 0.59195(10) 0.0296(3) Uani 1 1 d . . . . .
H14 H 0.008732 0.354083 0.537071 0.036 Uiso 1 1 calc R . . . .
C15 C -0.09441(10) 0.28144(7) 0.60424(12) 0.0351(3) Uani 1 1 d . . . . .
H15 H -0.153283 0.290141 0.557761 0.042 Uiso 1 1 calc R . . . .
C16 C -0.10567(10) 0.23086(7) 0.68354(11) 0.0319(3) Uani 1 1 d . . . . .
H16 H -0.171233 0.204067 0.690481 0.038 Uiso 1 1 calc R . . . .
C17 C -0.02063(10) 0.21966(7) 0.75261(10) 0.0296(3) Uani 1 1 d . . . . .
H17 H -0.027988 0.185562 0.807880 0.035 Uiso 1 1 calc R . . . .
C18 C 0.07522(9) 0.25825(7) 0.74101(9) 0.0262(3) Uani 1 1 d . . . . .
H18 H 0.132590 0.250845 0.789648 0.031 Uiso 1 1 calc R . . . .

loop_
_atom_site_aniso_label
_atom_site_aniso_U_11
_atom_site_aniso_U_22
_atom_site_aniso_U_33
_atom_site_aniso_U_23
_atom_site_aniso_U_13
_atom_site_aniso_U_12
F1 0.0190(4) 0.0473(5) 0.0574(5) -0.0032(4) 0.0032(3) -0.0023(3)
F2 0.0309(4) 0.0524(5) 0.0561(5) -0.0166(4) 0.0200(4) -0.0001(4)
O1 0.0306(5) 0.0407(5) 0.0300(5) -0.0133(4) 0.0087(4) -0.0060(4)
N1 0.0234(5) 0.0231(5) 0.0234(5) -0.0012(4) 0.0009(4) 0.0001(4)
N2 0.0240(5) 0.0241(5) 0.0220(5) -0.0031(4) -0.0008(4) -0.0014(4)
C1 0.0262(6) 0.0302(6) 0.0364(7) -0.0022(5) 0.0098(5) 0.0048(5)
C2 0.0184(5) 0.0282(6) 0.0424(7) 0.0033(5) 0.0011(5) 0.0011(5)
C3 0.0241(6) 0.0254(6) 0.0310(6) 0.0006(5) -0.0030(5) -0.0002(4)
C4 0.0222(5) 0.0197(5) 0.0242(5) 0.0022(4) 0.0001(4) 0.0022(4)
C5 0.0226(5) 0.0211(5) 0.0245(5) 0.0005(4) 0.0013(4) 0.0016(4)
C6 0.0279(6) 0.0273(6) 0.0301(6) -0.0049(5) 0.0043(5) 0.0015(5)
C7 0.0314(6) 0.0406(7) 0.0302(6) -0.0126(5) -0.0030(5) -0.0043(5)
C8 0.0239(5) 0.0228(5) 0.0218(5) -0.0002(4) 0.0012(4) -0.0003(4)
C9 0.0228(5) 0.0201(5) 0.0196(5) 0.0010(4) -0.0002(4) 0.0011(4)
C10 0.0226(5) 0.0216(5) 0.0231(5) -0.0016(4) -0.0012(4) 0.0006(4)
C11 0.0311(6) 0.0536(8) 0.0234(6) -0.0065(6) 0.0001(5) -0.0128(6)
C12 0.0219(5) 0.0243(5) 0.0237(5) -0.0012(4) -0.0016(4) 0.0004(4)
C13 0.0210(5) 0.0221(5) 0.0255(6) -0.0040(4) 0.0024(4) 0.0018(4)
C14 0.0247(6) 0.0292(6) 0.0349(7) 0.0046(5) -0.0019(5) 0.0017(5)
C15 0.0220(6) 0.0380(7) 0.0453(8) 0.0030(6) -0.0060(5) 0.0007(5)
C16 0.0221(5) 0.0280(6) 0.0456(7) -0.0035(5) 0.0037(5) -0.0032(5)
C17 0.0286(6) 0.0276(6) 0.0325(6) 0.0013(5) 0.0069(5) -0.0010(5)
C18 0.0241(5) 0.0305(6) 0.0240(5) -0.0012(5) 0.0013(4) 0.0007(5)

loop_
_atom_type_symbol
_atom_type_description
_atom_type_scat_dispersion_real
_atom_type_scat_dispersion_imag
_atom_type_scat_source
C C 0.0181 0.0091 'International Tables Vol C Tables 4.2.6.8 and 6.1.1.4'
H H 0.0000 0.0000 'International Tables Vol C Tables 4.2.6.8 and 6.1.1.4'
F F 0.0727 0.0534 'International Tables Vol C Tables 4.2.6.8 and 6.1.1.4'
N N 0.0311 0.0180 'International Tables Vol C Tables 4.2.6.8 and 6.1.1.4'
O O 0.0492 0.0322 'International Tables Vol C Tables 4.2.6.8 and 6.1.1.4'

loop_
_geom_angle_atom_site_label_1
_geom_angle_atom_site_label_2
_geom_angle_atom_site_label_3
_geom_angle
_geom_angle_site_symmetry_1
_geom_angle_site_symmetry_3
_geom_angle_publ_flag
C9 N1 C5 119.59(10) . . ?
C4 N2 C7 119.71(10) . . ?
C8 N2 C4 122.34(9) . . ?
C8 N2 C7 117.93(10) . . ?
F2 C1 C2 118.58(11) . . ?
F2 C1 C6 120.75(12) . . ?
C6 C1 C2 120.67(11) . . ?
F1 C2 C1 118.31(11) . . ?
F1 C2 C3 119.72(11) . . ?
C3 C2 C1 121.97(11) . . ?
C2 C3 H3 120.9 . . ?
C2 C3 C4 118.15(11) . . ?
C4 C3 H3 120.9 . . ?
N2 C4 C3 121.95(10) . . ?
N2 C4 C5 117.82(10) . . ?
C5 C4 C3 120.24(10) . . ?
N1 C5 C4 122.28(10) . . ?
N1 C5 C6 117.94(10) . . ?
C4 C5 C6 119.77(11) . . ?
C1 C6 C5 119.18(11) . . ?
C1 C6 H6 120.4 . . ?
C5 C6 H6 120.4 . . ?
N2 C7 H7A 109.5 . . ?
N2 C7 H7B 109.5 . . ?
N2 C7 H7C 109.5 . . ?
H7A C7 H7B 109.5 . . ?
H7A C7 H7C 109.5 . . ?
H7B C7 H7C 109.5 . . ?
O1 C8 N2 120.90(10) . . ?
O1 C8 C9 123.65(10) . . ?
N2 C8 C9 115.43(9) . . ?
N1 C9 C8 122.41(10) . . ?
N1 C9 C10 117.37(10) . . ?
C10 C9 C8 120.21(9) . . ?
C9 C10 C11 115.61(10) . . ?
C12 C10 C9 120.18(10) . . ?
C12 C10 C11 123.84(11) . . ?
C10 C11 H11A 109.5 . . ?
C10 C11 H11B 109.5 . . ?
C10 C11 H11C 109.5 . . ?
H11A C11 H11B 109.5 . . ?
H11A C11 H11C 109.5 . . ?
H11B C11 H11C 109.5 . . ?
C10 C12 H12 116.0 . . ?
C10 C12 C13 128.01(10) . . ?
C13 C12 H12 116.0 . . ?
C14 C13 C12 124.52(10) . . ?
C14 C13 C18 117.77(11) . . ?
C18 C13 C12 117.70(10) . . ?
C13 C14 H14 119.7 . . ?
C15 C14 C13 120.63(12) . . ?
C15 C14 H14 119.7 . . ?
C14 C15 H15 119.7 . . ?
C16 C15 C14 120.65(12) . . ?
C16 C15 H15 119.7 . . ?
C15 C16 H16 120.3 . . ?
C17 C16 C15 119.46(11) . . ?
C17 C16 H16 120.3 . . ?
C16 C17 H17 120.1 . . ?
C16 C17 C18 119.88(11) . . ?
C18 C17 H17 120.1 . . ?
C13 C18 H18 119.2 . . ?
C17 C18 C13 121.56(11) . . ?
C17 C18 H18 119.2 . . ?

loop_
_geom_bond_atom_site_label_1
_geom_bond_atom_site_label_2
_geom_bond_distance
_geom_bond_site_symmetry_2
_geom_bond_publ_flag
F1 C2 1.3491(14) . ?
F2 C1 1.3519(14) . ?
O1 C8 1.2268(14) . ?
N1 C5 1.3780(15) . ?
N1 C9 1.2994(14) . ?
N2 C4 1.3890(15) . ?
N2 C7 1.4686(15) . ?
N2 C8 1.3793(15) . ?
C1 C2 1.3875(19) . ?
C1 C6 1.3637(17) . ?
C2 C3 1.3702(18) . ?
C3 H3 0.9500 . ?
C3 C4 1.4044(16) . ?
C4 C5 1.4030(16) . ?
C5 C6 1.4066(16) . ?
C6 H6 0.9500 . ?
C7 H7A 0.9800 . ?
C7 H7B 0.9800 . ?
C7 H7C 0.9800 . ?
C8 C9 1.4947(15) . ?
C9 C10 1.4843(15) . ?
C10 C11 1.5038(16) . ?
C10 C12 1.3410(16) . ?
C11 H11A 0.9800 . ?
C11 H11B 0.9800 . ?
C11 H11C 0.9800 . ?
C12 H12 0.9500 . ?
C12 C13 1.4746(15) . ?
C13 C14 1.3946(16) . ?
C13 C18 1.3980(16) . ?
C14 H14 0.9500 . ?
C14 C15 1.3900(17) . ?
C15 H15 0.9500 . ?
C15 C16 1.3844(19) . ?
C16 H16 0.9500 . ?
C16 C17 1.3839(18) . ?
C17 H17 0.9500 . ?
C17 C18 1.3852(16) . ?
C18 H18 0.9500 . ?
